data_7038786
loop_
_publ_author_name
'Cui, Peng'
'Babbini, Dominic C.'
'Iluc, Vlad M.'

_publ_section_title
;
 C-H activation of ethers by pyridine tethered PCsp3P-type iridium
 complexes.
;
_journal_issue 24
_journal_name_full 'Dalton transactions (Cambridge, England : 2003)'
_journal_page_first 10007
_journal_page_last 10016
_journal_paper_doi 10.1039/c6dt00303f
_journal_volume 45
_journal_year 2016
_chemical_formula_sum 'C46 H40 Ir N O P2'
_chemical_formula_weight 876.93
_chemical_name_systematic
; 
 ? 
;
_space_group_IT_number 15
_symmetry_cell_setting monoclinic
_symmetry_space_group_name_Hall '-C 2yc'
_symmetry_space_group_name_H-M 'C 1 2/c 1'
_atom_sites_solution_hydrogens geom
_atom_sites_solution_primary direct
_atom_sites_solution_secondary difmap
_audit_creation_method SHELXL-97
_audit_update_record
;
2016-01-15 deposited with the CCDC.
2016-03-16 downloaded from the CCDC.
;
_cell_angle_alpha 90.00
_cell_angle_beta 92.105(3)
_cell_angle_gamma 90.00
_cell_formula_units_Z 8
_cell_length_a 42.2630(17)
_cell_length_b 9.1164(4)
_cell_length_c 18.8750(7)
_cell_measurement_reflns_used 9968
_cell_measurement_temperature 120(2)
_cell_measurement_theta_max 42.85
_cell_measurement_theta_min 2.27
_cell_volume 7267.4(5)
_computing_structure_refinement 'SHELXL-97 (Sheldrick, 1997)'
_computing_structure_solution 'SHELXS-97 (Sheldrick, 1990)'
_diffrn_ambient_temperature 120(2)
_diffrn_measured_fraction_theta_full 1.000
_diffrn_measured_fraction_theta_max 1.000
_diffrn_measurement_device_type 'Bruker APEX-II'
_diffrn_radiation_monochromator graphite
_diffrn_radiation_source 'fine-focus sealed tube'
_diffrn_radiation_type MoK\a
_diffrn_radiation_wavelength 0.71073
_diffrn_reflns_av_R_equivalents 0.0551
_diffrn_reflns_av_sigmaI/netI 0.0314
_diffrn_reflns_limit_h_max 50
_diffrn_reflns_limit_h_min -50
_diffrn_reflns_limit_k_max 10
_diffrn_reflns_limit_k_min -7
_diffrn_reflns_limit_l_max 22
_diffrn_reflns_limit_l_min -22
_diffrn_reflns_number 55245
_diffrn_reflns_theta_full 25.00
_diffrn_reflns_theta_max 25.00
_diffrn_reflns_theta_min 0.96
_exptl_absorpt_coefficient_mu 3.801
_exptl_absorpt_correction_T_max 0.7457
_exptl_absorpt_correction_T_min 0.6140
_exptl_absorpt_correction_type multi-scan
_exptl_absorpt_process_details 'Bruker AXS area detector scaling and absorption correction'
_exptl_crystal_density_diffrn 1.603
_exptl_crystal_density_method 'not measured'
_exptl_crystal_description block
_exptl_crystal_F_000 3504
_exptl_crystal_size_max 0.11
_exptl_crystal_size_mid 0.09
_exptl_crystal_size_min 0.08
_refine_diff_density_max 1.100
_refine_diff_density_min -0.612
_refine_diff_density_rms 0.096
_refine_ls_extinction_method none
_refine_ls_goodness_of_fit_ref 1.052
_refine_ls_hydrogen_treatment mixed
_refine_ls_matrix_type full
_refine_ls_number_parameters 453
_refine_ls_number_reflns 6399
_refine_ls_number_restraints 0
_refine_ls_restrained_S_all 1.052
_refine_ls_R_factor_all 0.0393
_refine_ls_R_factor_gt 0.0296
_refine_ls_shift/su_max 0.003
_refine_ls_shift/su_mean 0.000
_refine_ls_structure_factor_coef Fsqd
_refine_ls_weighting_details 'calc w=1/[\s^2^(Fo^2^)+(0.0226P)^2^+3.6712P] where P=(Fo^2^+2Fc^2^)/3'
_refine_ls_weighting_scheme calc
_refine_ls_wR_factor_gt 0.0608
_refine_ls_wR_factor_ref 0.0635
_reflns_number_gt 5483
_reflns_number_total 6399
_reflns_threshold_expression >2sigma(I)
_cod_data_source_file c6dt00303f2.cif
_cod_data_source_block pc25
_cod_depositor_comments 'Adding full bibliography for 7038785--7038788.cif.'
_cod_original_sg_symbol_H-M C2/c
_cod_database_code 7038786

loop_
_symmetry_equiv_pos_as_xyz
'x, y, z'
'-x, y, -z+1/2'
'x+1/2, y+1/2, z'
'-x+1/2, y+1/2, -z+1/2'
'-x, -y, -z'
'x, -y, z-1/2'
'-x+1/2, -y+1/2, -z'
'x+1/2, -y+1/2, z-1/2'

loop_
_atom_site_label
_atom_site_type_symbol
_atom_site_fract_x
_atom_site_fract_y
_atom_site_fract_z
_atom_site_U_iso_or_equiv
_atom_site_adp_type
_atom_site_occupancy
_atom_site_symmetry_multiplicity
_atom_site_calc_flag
_atom_site_refinement_flags
_atom_site_disorder_assembly
_atom_site_disorder_group
Ir Ir 0.371218(4) 0.68136(2) 0.946360(8) 0.02205(6) Uani 1 1 d . A .
P1 P 0.33075(2) 0.80016(13) 0.89185(6) 0.0248(3) Uani 1 1 d . . .
P2 P 0.42025(2) 0.60135(13) 0.98088(6) 0.0234(2) Uani 1 1 d . . .
C C 0.39490(9) 0.7132(5) 0.8462(2) 0.0241(10) Uani 1 1 d . . .
C11 C 0.37608(10) 0.8015(5) 0.7916(2) 0.0291(10) Uani 1 1 d . . .
H H 0.3774(11) 0.795(6) 0.978(3) 0.051(15) Uiso 1 1 d . . .
O8 O 0.32064(19) 0.7021(10) 1.0526(4) 0.0440(8) Uani 0.438(5) 1 d P A 2
C83 C 0.3060(3) 0.6315(15) 1.1113(7) 0.0440(8) Uani 0.438(5) 1 d P A 2
H83A H 0.2903 0.5577 1.0942 0.053 Uiso 0.438(5) 1 calc PR A 2
H83B H 0.2952 0.7044 1.1409 0.053 Uiso 0.438(5) 1 calc PR A 2
C84 C 0.3329(3) 0.5588(18) 1.1530(7) 0.0440(8) Uani 0.438(5) 1 d P A 2
H84A H 0.3291 0.4521 1.1579 0.053 Uiso 0.438(5) 1 calc PR A 2
H84B H 0.3357 0.6027 1.2008 0.053 Uiso 0.438(5) 1 calc PR A 2
C82 C 0.3619(3) 0.5895(16) 1.1074(6) 0.0440(8) Uani 0.438(5) 1 d P A 2
H82A H 0.3731 0.6804 1.1222 0.053 Uiso 0.438(5) 1 calc PR A 2
H82B H 0.3769 0.5062 1.1081 0.053 Uiso 0.438(5) 1 calc PR A 2
O9 O 0.35668(13) 0.4943(8) 1.0748(3) 0.0440(8) Uani 0.562(5) 1 d P A 1
C92 C 0.3367(2) 0.4794(12) 1.1342(5) 0.0440(8) Uani 0.562(5) 1 d P A 1
H92A H 0.3498 0.4620 1.1780 0.053 Uiso 0.562(5) 1 calc PR A 1
H92B H 0.3222 0.3950 1.1269 0.053 Uiso 0.562(5) 1 calc PR A 1
C93 C 0.3181(3) 0.6184(12) 1.1409(6) 0.0440(8) Uani 0.562(5) 1 d P A 1
H93A H 0.3215 0.6631 1.1884 0.053 Uiso 0.562(5) 1 calc PR A 1
H93B H 0.2952 0.6012 1.1318 0.053 Uiso 0.562(5) 1 calc PR A 1
C94 C 0.3319(2) 0.7125(12) 1.0836(5) 0.0440(8) Uani 0.562(5) 1 d P A 1
H94A H 0.3154 0.7744 1.0601 0.053 Uiso 0.562(5) 1 calc PR A 1
H94B H 0.3490 0.7765 1.1035 0.053 Uiso 0.562(5) 1 calc PR A 1
C12 C 0.34601(10) 0.8548(5) 0.8065(2) 0.0273(10) Uani 1 1 d . . .
C13 C 0.32836(10) 0.9350(5) 0.7561(2) 0.0346(11) Uani 1 1 d . . .
H13 H 0.3081 0.9712 0.7675 0.042 Uiso 1 1 calc R . .
C14 C 0.33976(12) 0.9624(6) 0.6903(3) 0.0438(13) Uani 1 1 d . . .
H14 H 0.3281 1.0216 0.6571 0.053 Uiso 1 1 calc R . .
C15 C 0.36869(11) 0.9016(7) 0.6731(2) 0.0458(14) Uani 1 1 d . . .
H15 H 0.3764 0.9152 0.6270 0.055 Uiso 1 1 calc R . .
C16 C 0.38607(11) 0.8221(6) 0.7224(2) 0.0392(12) Uani 1 1 d . . .
H16 H 0.4055 0.7796 0.7092 0.047 Uiso 1 1 calc R . .
C21 C 0.42974(9) 0.7524(5) 0.8582(2) 0.0261(10) Uani 1 1 d . . .
C26 C 0.44713(10) 0.8477(6) 0.8171(2) 0.0375(12) Uani 1 1 d . . .
H26 H 0.4372 0.8924 0.7766 0.045 Uiso 1 1 calc R . .
C25 C 0.47882(11) 0.8789(6) 0.8342(3) 0.0417(13) Uani 1 1 d . . .
H25 H 0.4899 0.9466 0.8060 0.050 Uiso 1 1 calc R . .
C24 C 0.49406(10) 0.8141(6) 0.8905(3) 0.0380(12) Uani 1 1 d . . .
H24 H 0.5160 0.8315 0.9001 0.046 Uiso 1 1 calc R . .
C23 C 0.47738(10) 0.7229(5) 0.9336(3) 0.0309(11) Uani 1 1 d . . .
H23 H 0.4877 0.6786 0.9737 0.037 Uiso 1 1 calc R . .
C22 C 0.44537(9) 0.6949(5) 0.9187(2) 0.0237(9) Uani 1 1 d . . .
C31 C 0.38925(9) 0.5525(5) 0.8285(2) 0.0290(10) Uani 1 1 d . . .
C32 C 0.40159(12) 0.4626(7) 0.7780(3) 0.0494(14) Uani 1 1 d . . .
H32 H 0.4170 0.4984 0.7470 0.059 Uiso 1 1 calc R . .
C33 C 0.39121(16) 0.3196(7) 0.7732(4) 0.0696(19) Uani 1 1 d . . .
H33 H 0.3994 0.2567 0.7382 0.084 Uiso 1 1 calc R . .
C34 C 0.36965(15) 0.2682(7) 0.8175(3) 0.0619(17) Uani 1 1 d . . .
H34 H 0.3626 0.1694 0.8143 0.074 Uiso 1 1 calc R . .
C35 C 0.35798(12) 0.3608(6) 0.8674(3) 0.0433(13) Uani 1 1 d . . .
H35 H 0.3424 0.3259 0.8983 0.052 Uiso 1 1 calc R . .
C41 C 0.31342(9) 0.9668(5) 0.9277(2) 0.0274(10) Uani 1 1 d . . .
C42 C 0.28533(10) 1.0246(6) 0.8989(2) 0.0361(12) Uani 1 1 d . . .
H42 H 0.2738 0.9728 0.8627 0.043 Uiso 1 1 calc R . .
C43 C 0.27420(11) 1.1563(6) 0.9227(3) 0.0415(13) Uani 1 1 d . . .
H43 H 0.2552 1.1958 0.9023 0.050 Uiso 1 1 calc R . .
C44 C 0.29027(11) 1.2318(6) 0.9758(3) 0.0408(13) Uani 1 1 d . . .
H44 H 0.2827 1.3241 0.9913 0.049 Uiso 1 1 calc R . .
C45 C 0.31743(11) 1.1725(5) 1.0062(3) 0.0369(12) Uani 1 1 d . . .
H45 H 0.3284 1.2227 1.0437 0.044 Uiso 1 1 calc R . .
C46 C 0.32882(10) 1.0412(5) 0.9826(2) 0.0314(11) Uani 1 1 d . . .
H46 H 0.3475 1.0009 1.0042 0.038 Uiso 1 1 calc R . .
N N 0.36801(8) 0.4988(4) 0.87330(19) 0.0283(9) Uani 1 1 d . . .
C51 C 0.29615(9) 0.6882(5) 0.8685(2) 0.0289(10) Uani 1 1 d . . .
C52 C 0.27337(10) 0.6652(5) 0.9181(2) 0.0331(11) Uani 1 1 d . . .
H52 H 0.2747 0.7165 0.9619 0.040 Uiso 1 1 calc R . .
C53 C 0.24873(10) 0.5686(6) 0.9048(3) 0.0393(12) Uani 1 1 d . . .
H53 H 0.2330 0.5558 0.9389 0.047 Uiso 1 1 calc R . .
C54 C 0.24693(11) 0.4911(6) 0.8427(3) 0.0417(13) Uani 1 1 d . . .
H54 H 0.2301 0.4233 0.8341 0.050 Uiso 1 1 calc R . .
C55 C 0.26934(11) 0.5112(6) 0.7926(3) 0.0465(14) Uani 1 1 d . . .
H55 H 0.2679 0.4580 0.7493 0.056 Uiso 1 1 calc R . .
C56 C 0.29389(11) 0.6088(6) 0.8053(3) 0.0411(13) Uani 1 1 d . . .
H56 H 0.3094 0.6220 0.7706 0.049 Uiso 1 1 calc R . .
C61 C 0.43820(10) 0.6498(5) 1.0669(2) 0.0302(11) Uani 1 1 d . . .
C62 C 0.43475(12) 0.7914(6) 1.0910(3) 0.0404(13) Uani 1 1 d . . .
H62 H 0.4230 0.8600 1.0627 0.049 Uiso 1 1 calc R . .
C63 C 0.44795(13) 0.8356(7) 1.1554(3) 0.0559(16) Uani 1 1 d . . .
H63 H 0.4455 0.9338 1.1711 0.067 Uiso 1 1 calc R . .
C64 C 0.46467(12) 0.7366(9) 1.1965(3) 0.0584(17) Uani 1 1 d . . .
H64 H 0.4734 0.7655 1.2415 0.070 Uiso 1 1 calc R . .
C65 C 0.46874(11) 0.5961(8) 1.1731(3) 0.0527(16) Uani 1 1 d . . .
H65 H 0.4806 0.5283 1.2016 0.063 Uiso 1 1 calc R . .
C66 C 0.45577(10) 0.5522(6) 1.1085(2) 0.0391(12) Uani 1 1 d . . .
H66 H 0.4589 0.4547 1.0925 0.047 Uiso 1 1 calc R . .
C71 C 0.42967(9) 0.4068(5) 0.9713(2) 0.0279(10) Uani 1 1 d . . .
C72 C 0.41017(11) 0.3034(5) 1.0010(3) 0.0421(13) Uani 1 1 d . . .
H72 H 0.3924 0.3346 1.0265 0.050 Uiso 1 1 calc R . .
C73 C 0.41620(12) 0.1557(5) 0.9940(3) 0.0472(14) Uani 1 1 d . . .
H73 H 0.4026 0.0860 1.0148 0.057 Uiso 1 1 calc R . .
C74 C 0.44171(11) 0.1089(6) 0.9572(3) 0.0394(12) Uani 1 1 d . . .
H74 H 0.4459 0.0071 0.9523 0.047 Uiso 1 1 calc R . .
C75 C 0.46117(11) 0.2106(5) 0.9276(3) 0.0392(12) Uani 1 1 d . . .
H75 H 0.4790 0.1789 0.9024 0.047 Uiso 1 1 calc R . .
C76 C 0.45507(10) 0.3582(5) 0.9340(3) 0.0334(11) Uani 1 1 d . . .
H76 H 0.4685 0.4273 0.9124 0.040 Uiso 1 1 calc R . .
C81 C 0.34439(12) 0.6066(6) 1.0343(3) 0.0440(8) Uani 1 1 d . . .
H81 H 0.3250 0.5628 1.0111 0.053 Uiso 1 1 calc R A 1

loop_
_atom_site_aniso_label
_atom_site_aniso_U_11
_atom_site_aniso_U_22
_atom_site_aniso_U_33
_atom_site_aniso_U_23
_atom_site_aniso_U_13
_atom_site_aniso_U_12
Ir 0.01472(8) 0.03104(11) 0.02062(9) -0.00038(9) 0.00360(6) 0.00423(8)
P1 0.0154(5) 0.0358(7) 0.0233(6) -0.0012(5) 0.0012(4) 0.0053(5)
P2 0.0160(5) 0.0279(7) 0.0264(6) 0.0003(5) 0.0012(4) 0.0038(5)
C 0.017(2) 0.035(3) 0.021(2) -0.0019(19) 0.0062(17) 0.0006(18)
C11 0.022(2) 0.041(3) 0.024(2) -0.003(2) 0.0024(18) -0.001(2)
O8 0.0363(17) 0.057(2) 0.0393(19) 0.0124(15) 0.0124(13) 0.0112(14)
C83 0.0363(17) 0.057(2) 0.0393(19) 0.0124(15) 0.0124(13) 0.0112(14)
C84 0.0363(17) 0.057(2) 0.0393(19) 0.0124(15) 0.0124(13) 0.0112(14)
C82 0.0363(17) 0.057(2) 0.0393(19) 0.0124(15) 0.0124(13) 0.0112(14)
O9 0.0363(17) 0.057(2) 0.0393(19) 0.0124(15) 0.0124(13) 0.0112(14)
C92 0.0363(17) 0.057(2) 0.0393(19) 0.0124(15) 0.0124(13) 0.0112(14)
C93 0.0363(17) 0.057(2) 0.0393(19) 0.0124(15) 0.0124(13) 0.0112(14)
C94 0.0363(17) 0.057(2) 0.0393(19) 0.0124(15) 0.0124(13) 0.0112(14)
C12 0.021(2) 0.038(3) 0.023(2) 0.000(2) -0.0010(18) -0.0007(19)
C13 0.026(2) 0.046(3) 0.031(3) 0.002(2) -0.005(2) 0.003(2)
C14 0.040(3) 0.060(4) 0.030(3) 0.011(3) -0.011(2) -0.003(3)
C15 0.035(3) 0.082(4) 0.020(2) 0.007(3) 0.001(2) -0.007(3)
C16 0.027(2) 0.064(4) 0.027(2) 0.002(3) 0.0039(19) 0.001(2)
C21 0.018(2) 0.035(3) 0.025(2) -0.006(2) 0.0068(18) 0.0017(19)
C26 0.026(2) 0.056(4) 0.031(3) 0.011(2) 0.004(2) -0.003(2)
C25 0.026(2) 0.056(3) 0.043(3) 0.011(3) 0.011(2) -0.009(2)
C24 0.018(2) 0.048(3) 0.048(3) 0.006(3) 0.005(2) -0.001(2)
C23 0.023(2) 0.032(3) 0.038(3) -0.003(2) -0.001(2) 0.003(2)
C22 0.019(2) 0.024(2) 0.029(2) -0.003(2) 0.0080(17) 0.0045(18)
C31 0.020(2) 0.040(3) 0.027(2) -0.008(2) 0.0008(18) 0.002(2)
C32 0.046(3) 0.058(4) 0.046(3) -0.016(3) 0.017(3) -0.002(3)
C33 0.083(5) 0.059(4) 0.069(4) -0.040(4) 0.021(4) 0.002(4)
C34 0.067(4) 0.041(4) 0.078(5) -0.023(3) 0.003(4) -0.007(3)
C35 0.036(3) 0.039(3) 0.055(3) -0.002(3) 0.001(2) -0.009(2)
C41 0.023(2) 0.031(3) 0.029(2) 0.002(2) 0.0058(18) 0.009(2)
C42 0.026(2) 0.048(3) 0.034(3) -0.002(2) 0.001(2) 0.009(2)
C43 0.026(2) 0.047(3) 0.051(3) 0.011(3) 0.003(2) 0.015(2)
C44 0.034(3) 0.036(3) 0.053(3) 0.001(3) 0.012(2) 0.012(2)
C45 0.034(3) 0.038(3) 0.039(3) -0.004(2) 0.011(2) 0.003(2)
C46 0.019(2) 0.039(3) 0.036(3) -0.001(2) 0.0032(19) 0.003(2)
N 0.0225(19) 0.034(2) 0.028(2) -0.0049(17) 0.0013(15) -0.0008(17)
C51 0.016(2) 0.038(3) 0.032(2) 0.001(2) -0.0015(18) 0.005(2)
C52 0.026(2) 0.042(3) 0.032(3) 0.001(2) 0.0026(19) 0.005(2)
C53 0.022(2) 0.048(3) 0.048(3) 0.002(3) 0.005(2) 0.001(2)
C54 0.024(2) 0.049(3) 0.051(3) 0.000(3) -0.009(2) -0.004(2)
C55 0.036(3) 0.067(4) 0.036(3) -0.017(3) -0.008(2) -0.006(3)
C56 0.028(3) 0.063(4) 0.033(3) -0.012(3) 0.001(2) -0.005(2)
C61 0.019(2) 0.042(3) 0.030(2) 0.004(2) 0.0007(18) -0.003(2)
C62 0.043(3) 0.048(3) 0.031(3) -0.003(2) -0.001(2) 0.001(2)
C63 0.046(3) 0.078(5) 0.044(3) -0.019(3) 0.000(3) -0.009(3)
C64 0.034(3) 0.111(6) 0.030(3) -0.007(3) -0.006(2) -0.006(3)
C65 0.024(3) 0.096(5) 0.037(3) 0.016(3) -0.007(2) 0.007(3)
C66 0.023(2) 0.057(3) 0.038(3) 0.012(3) 0.000(2) 0.005(2)
C71 0.018(2) 0.031(3) 0.035(3) 0.001(2) -0.0024(18) 0.0043(19)
C72 0.026(2) 0.033(3) 0.069(4) 0.008(3) 0.015(2) 0.003(2)
C73 0.034(3) 0.029(3) 0.079(4) 0.012(3) 0.012(3) 0.000(2)
C74 0.033(3) 0.031(3) 0.054(3) 0.006(3) -0.002(2) 0.006(2)
C75 0.031(3) 0.036(3) 0.051(3) -0.002(2) 0.005(2) 0.011(2)
C76 0.028(2) 0.030(3) 0.042(3) 0.002(2) 0.005(2) 0.003(2)
C81 0.0363(17) 0.057(2) 0.0393(19) 0.0124(15) 0.0124(13) 0.0112(14)

loop_
_atom_type_symbol
_atom_type_description
_atom_type_scat_dispersion_real
_atom_type_scat_dispersion_imag
_atom_type_scat_source
C C 0.0033 0.0016 'International Tables Vol C Tables 4.2.6.8 and 6.1.1.4'
H H 0.0000 0.0000 'International Tables Vol C Tables 4.2.6.8 and 6.1.1.4'
N N 0.0061 0.0033 'International Tables Vol C Tables 4.2.6.8 and 6.1.1.4'
O O 0.0106 0.0060 'International Tables Vol C Tables 4.2.6.8 and 6.1.1.4'
P P 0.1023 0.0942 'International Tables Vol C Tables 4.2.6.8 and 6.1.1.4'
Ir Ir -1.4442 7.9887 'International Tables Vol C Tables 4.2.6.8 and 6.1.1.4'

loop_
_geom_angle_atom_site_label_1
_geom_angle_atom_site_label_2
_geom_angle_atom_site_label_3
_geom_angle
C81 Ir N 103.03(19)
C81 Ir C 167.6(2)
N Ir C 64.64(15)
C81 Ir P1 95.29(14)
N Ir P1 92.88(10)
C Ir P1 84.54(11)
C81 Ir P2 100.24(14)
N Ir P2 88.33(10)
C Ir P2 81.32(11)
P1 Ir P2 163.73(4)
C81 Ir H 90(2)
N Ir H 167(2)
C Ir H 103(2)
P1 Ir H 88(2)
P2 Ir H 87(2)
C51 P1 C12 104.2(2)
C51 P1 C41 103.1(2)
C12 P1 C41 105.0(2)
C51 P1 Ir 115.60(15)
C12 P1 Ir 104.38(14)
C41 P1 Ir 122.75(14)
C61 P2 C22 103.1(2)
C61 P2 C71 103.8(2)
C22 P2 C71 104.84(19)
C61 P2 Ir 121.61(15)
C22 P2 Ir 102.24(14)
C71 P2 Ir 118.91(14)
C11 C C31 106.8(3)
C11 C C21 117.3(4)
C31 C C21 113.7(3)
C11 C Ir 114.4(3)
C31 C Ir 89.4(2)
C21 C Ir 111.9(3)
C12 C11 C16 116.7(4)
C12 C11 C 120.5(4)
C16 C11 C 122.6(4)
C81 O8 C83 104.3(8)
O8 C83 C84 105.0(9)
O8 C83 H83A 110.7
C84 C83 H83A 110.7
O8 C83 H83B 110.7
C84 C83 H83B 110.7
H83A C83 H83B 108.8
C83 C84 C82 103.1(9)
C83 C84 H84A 111.1
C82 C84 H84A 111.1
C83 C84 H84B 111.1
C82 C84 H84B 111.1
H84A C84 H84B 109.1
C81 C82 C84 98.8(8)
C81 C82 H82A 112.0
C84 C82 H82A 112.0
C81 C82 H82B 112.0
C84 C82 H82B 112.0
H82A C82 H82B 109.7
C81 O9 C92 106.6(6)
O9 C92 C93 108.2(7)
O9 C92 H92A 110.1
C93 C92 H92A 110.1
O9 C92 H92B 110.1
C93 C92 H92B 110.1
H92A C92 H92B 108.4
C92 C93 C94 101.6(7)
C92 C93 H93A 111.5
C94 C93 H93A 111.5
C92 C93 H93B 111.5
C94 C93 H93B 111.5
H93A C93 H93B 109.3
C81 C94 C93 103.8(8)
C81 C94 H94A 111.0
C93 C94 H94A 111.0
C81 C94 H94B 111.0
C93 C94 H94B 111.0
H94A C94 H94B 109.0
C13 C12 C11 120.8(4)
C13 C12 P1 123.2(3)
C11 C12 P1 115.9(3)
C14 C13 C12 121.1(4)
C14 C13 H13 119.4
C12 C13 H13 119.4
C13 C14 C15 118.7(5)
C13 C14 H14 120.7
C15 C14 H14 120.7
C16 C15 C14 120.4(4)
C16 C15 H15 119.8
C14 C15 H15 119.8
C15 C16 C11 122.1(4)
C15 C16 H16 118.9
C11 C16 H16 118.9
C26 C21 C22 116.4(4)
C26 C21 C 126.2(4)
C22 C21 C 117.3(4)
C21 C26 C25 121.3(4)
C21 C26 H26 119.3
C25 C26 H26 119.3
C24 C25 C26 121.1(5)
C24 C25 H25 119.5
C26 C25 H25 119.5
C25 C24 C23 119.1(4)
C25 C24 H24 120.4
C23 C24 H24 120.4
C24 C23 C22 120.4(4)
C24 C23 H23 119.8
C22 C23 H23 119.8
C23 C22 C21 121.4(4)
C23 C22 P2 122.7(3)
C21 C22 P2 115.6(3)
N C31 C32 119.8(5)
N C31 C 108.4(4)
C32 C31 C 131.8(4)
C31 C32 C33 118.8(5)
C31 C32 H32 120.6
C33 C32 H32 120.6
C34 C33 C32 120.7(6)
C34 C33 H33 119.6
C32 C33 H33 119.6
C33 C34 C35 118.8(6)
C33 C34 H34 120.6
C35 C34 H34 120.6
N C35 C34 121.2(5)
N C35 H35 119.4
C34 C35 H35 119.4
C46 C41 C42 118.6(4)
C46 C41 P1 120.1(3)
C42 C41 P1 121.2(4)
C43 C42 C41 120.1(5)
C43 C42 H42 119.9
C41 C42 H42 119.9
C42 C43 C44 120.7(5)
C42 C43 H43 119.6
C44 C43 H43 119.6
C43 C44 C45 119.3(5)
C43 C44 H44 120.4
C45 C44 H44 120.4
C46 C45 C44 120.4(5)
C46 C45 H45 119.8
C44 C45 H45 119.8
C45 C46 C41 120.8(4)
C45 C46 H46 119.6
C41 C46 H46 119.6
C35 N C31 120.6(4)
C35 N Ir 142.5(3)
C31 N Ir 95.3(3)
C52 C51 C56 118.2(4)
C52 C51 P1 119.5(4)
C56 C51 P1 121.7(3)
C53 C52 C51 120.8(5)
C53 C52 H52 119.6
C51 C52 H52 119.6
C54 C53 C52 120.2(4)
C54 C53 H53 119.9
C52 C53 H53 119.9
C53 C54 C55 120.2(5)
C53 C54 H54 119.9
C55 C54 H54 119.9
C54 C55 C56 119.9(5)
C54 C55 H55 120.0
C56 C55 H55 120.0
C55 C56 C51 120.6(4)
C55 C56 H56 119.7
C51 C56 H56 119.7
C62 C61 C66 118.4(5)
C62 C61 P2 118.4(4)
C66 C61 P2 123.2(4)
C63 C62 C61 121.3(5)
C63 C62 H62 119.3
C61 C62 H62 119.3
C64 C63 C62 119.4(6)
C64 C63 H63 120.3
C62 C63 H63 120.3
C65 C64 C63 120.1(5)
C65 C64 H64 119.9
C63 C64 H64 119.9
C64 C65 C66 120.5(5)
C64 C65 H65 119.7
C66 C65 H65 119.7
C65 C66 C61 120.2(5)
C65 C66 H66 119.9
C61 C66 H66 119.9
C76 C71 C72 118.3(4)
C76 C71 P2 122.6(4)
C72 C71 P2 119.1(3)
C73 C72 C71 120.8(4)
C73 C72 H72 119.6
C71 C72 H72 119.6
C74 C73 C72 120.3(5)
C74 C73 H73 119.9
C72 C73 H73 119.9
C73 C74 C75 119.4(5)
C73 C74 H74 120.3
C75 C74 H74 120.3
C74 C75 C76 120.5(5)
C74 C75 H75 119.7
C76 C75 H75 119.7
C75 C76 C71 120.7(5)
C75 C76 H76 119.6
C71 C76 H76 119.6
O9 C81 O8 126.6(5)
O9 C81 C94 106.2(6)
O8 C81 C82 99.7(6)
C94 C81 C82 70.7(7)
O9 C81 Ir 117.8(4)
O8 C81 Ir 113.6(5)
C94 C81 Ir 119.8(5)
C82 C81 Ir 118.1(5)
O9 C81 H81 103.6
O8 C81 H81 76.6
C94 C81 H81 103.6
C82 C81 H81 135.1
Ir C81 H81 103.6

loop_
_geom_bond_atom_site_label_1
_geom_bond_atom_site_label_2
_geom_bond_distance
Ir C81 2.155(5)
Ir N 2.163(4)
Ir C 2.191(4)
Ir P1 2.2421(11)
Ir P2 2.2696(10)
Ir H 1.22(5)
P1 C51 1.824(4)
P1 C12 1.826(4)
P1 C41 1.827(4)
P2 C61 1.821(5)
P2 C22 1.823(4)
P2 C71 1.828(5)
C C11 1.511(6)
C C31 1.520(6)
C C21 1.524(6)
C11 C12 1.399(6)
C11 C16 1.400(6)
O8 C81 1.382(9)
O8 C83 1.442(14)
C83 C84 1.511(17)
C83 H83A 0.9900
C83 H83B 0.9900
C84 C82 1.549(15)
C84 H84A 0.9900
C84 H84B 0.9900
C82 C81 1.547(13)
C82 H82A 0.9900
C82 H82B 0.9900
O9 C81 1.368(7)
O9 C92 1.433(10)
C92 C93 1.500(14)
C92 H92A 0.9900
C92 H92B 0.9900
C93 C94 1.515(13)
C93 H93A 0.9900
C93 H93B 0.9900
C94 C81 1.453(11)
C94 H94A 0.9900
C94 H94B 0.9900
C12 C13 1.394(6)
C13 C14 1.372(6)
C13 H13 0.9500
C14 C15 1.392(7)
C14 H14 0.9500
C15 C16 1.371(7)
C15 H15 0.9500
C16 H16 0.9500
C21 C26 1.392(6)
C21 C22 1.400(6)
C26 C25 1.396(6)
C26 H26 0.9500
C25 C24 1.357(7)
C25 H25 0.9500
C24 C23 1.375(6)
C24 H24 0.9500
C23 C22 1.395(6)
C23 H23 0.9500
C31 N 1.348(5)
C31 C32 1.373(6)
C32 C33 1.378(8)
C32 H32 0.9500
C33 C34 1.343(9)
C33 H33 0.9500
C34 C35 1.370(8)
C34 H34 0.9500
C35 N 1.330(6)
C35 H35 0.9500
C41 C46 1.380(6)
C41 C42 1.391(6)
C42 C43 1.371(7)
C42 H42 0.9500
C43 C44 1.374(7)
C43 H43 0.9500
C44 C45 1.376(7)
C44 H44 0.9500
C45 C46 1.370(6)
C45 H45 0.9500
C46 H46 0.9500
C51 C52 1.384(6)
C51 C56 1.396(6)
C52 C53 1.380(6)
C52 H52 0.9500
C53 C54 1.368(7)
C53 H53 0.9500
C54 C55 1.375(7)
C54 H54 0.9500
C55 C56 1.381(7)
C55 H55 0.9500
C56 H56 0.9500
C61 C62 1.379(7)
C61 C66 1.385(6)
C62 C63 1.378(7)
C62 H62 0.9500
C63 C64 1.370(9)
C63 H63 0.9500
C64 C65 1.368(9)
C64 H64 0.9500
C65 C66 1.377(7)
C65 H65 0.9500
C66 H66 0.9500
C71 C76 1.379(6)
C71 C72 1.384(6)
C72 C73 1.377(7)
C72 H72 0.9500
C73 C74 1.372(7)
C73 H73 0.9500
C74 C75 1.373(7)
C74 H74 0.9500
C75 C76 1.376(7)
C75 H75 0.9500
C76 H76 0.9500
C81 H81 1.0000
